data_4064933
loop_
_publ_author_name
'P\'erez, Janaina Marinas'
'Klein, Melina'
'Kyri, Andreas Wolfgang'
'Schnakenburg, Gregor'
'Streubel, Rainer'

_publ_section_title
;
 First Examples of Spirooxaphosphirane Complexes
;
_journal_issue 21
_journal_name_full Organometallics
_journal_page_first 5636
_journal_paper_doi 10.1021/om200431f
_journal_volume 30
_journal_year 2011
_chemical_formula_moiety 'C16 H25 O6 P Si2 W'
_chemical_formula_sum 'C16 H25 O6 P Si2 W'
_chemical_formula_weight 584.36
_chemical_name_systematic
; 
 ? 
;
_space_group_IT_number 2
_symmetry_cell_setting triclinic
_symmetry_space_group_name_Hall '-P 1'
_symmetry_space_group_name_H-M 'P -1'
_atom_sites_solution_hydrogens geom
_atom_sites_solution_primary direct
_atom_sites_solution_secondary difmap
_audit_creation_method SHELXL-97
_cell_angle_alpha 113.9990(12)
_cell_angle_beta 102.9220(13)
_cell_angle_gamma 99.5701(13)
_cell_formula_units_Z 4
_cell_length_a 10.7439(3)
_cell_length_b 15.2447(3)
_cell_length_c 16.2191(4)
_cell_measurement_reflns_used 8279
_cell_measurement_temperature 123(2)
_cell_measurement_theta_max 29.13
_cell_measurement_theta_min 1.00
_cell_volume 2264.55(10)
_computing_cell_refinement 'HKL Scalepack (Otwinowski & Minor 1997)'
_computing_data_collection 'HKL Denzo and Scalepack (Otwinowski & Minor 1997)'
_computing_data_reduction 'HKL Denzo and Scalepack (Otwinowski & Minor 1997)'
_computing_molecular_graphics 'DIAMOND (Brandenburg, 1999)'
_computing_publication_material 'SHELXL97 (Sheldrick, 1997)'
_computing_structure_refinement 'SHELXL-97 (Sheldrick, 1997)'
_computing_structure_solution 'SHELXS-97 (Sheldrick, 1990)'
_diffrn_ambient_temperature 123(2)
_diffrn_detector_area_resol_mean 9
_diffrn_measured_fraction_theta_full 0.974
_diffrn_measured_fraction_theta_max 0.974
_diffrn_measurement_device '95mm CCD camera on \k-goniostat'
_diffrn_measurement_device_type 'Nonius KappaCCD'
_diffrn_measurement_method 'CCD rotation images, thick slices'
_diffrn_radiation_monochromator 'horizonally mounted graphite crystal'
_diffrn_radiation_type MoK\a
_diffrn_radiation_wavelength 0.71073
_diffrn_reflns_av_R_equivalents 0.0493
_diffrn_reflns_av_sigmaI/netI 0.0462
_diffrn_reflns_limit_h_max 14
_diffrn_reflns_limit_h_min -13
_diffrn_reflns_limit_k_max 20
_diffrn_reflns_limit_k_min -20
_diffrn_reflns_limit_l_max 21
_diffrn_reflns_limit_l_min -19
_diffrn_reflns_number 26374
_diffrn_reflns_theta_full 28.00
_diffrn_reflns_theta_max 28.00
_diffrn_reflns_theta_min 1.45
_exptl_absorpt_coefficient_mu 5.303
_exptl_absorpt_correction_T_max 0.1077
_exptl_absorpt_correction_T_min 0.0937
_exptl_absorpt_correction_type multi-scan
_exptl_absorpt_process_details
;
R.H. Blessing, Acta Cryst. (1995), A51, 33-38
;
_exptl_crystal_colour colourless
_exptl_crystal_density_diffrn 1.714
_exptl_crystal_density_method 'not measured'
_exptl_crystal_description block
_exptl_crystal_F_000 1144
_exptl_crystal_size_max 0.48
_exptl_crystal_size_mid 0.44
_exptl_crystal_size_min 0.42
_refine_diff_density_max 1.087
_refine_diff_density_min -1.490
_refine_diff_density_rms 0.131
_refine_ls_extinction_coef 0.00238(10)
_refine_ls_extinction_expression Fc^*^=kFc[1+0.001xFc^2^\l^3^/sin(2\q)]^-1/4^
_refine_ls_extinction_method SHELXL
_refine_ls_goodness_of_fit_ref 1.015
_refine_ls_hydrogen_treatment constr
_refine_ls_matrix_type full
_refine_ls_number_parameters 482
_refine_ls_number_reflns 10633
_refine_ls_number_restraints 9
_refine_ls_restrained_S_all 1.018
_refine_ls_R_factor_all 0.0302
_refine_ls_R_factor_gt 0.0241
_refine_ls_shift/su_max 0.002
_refine_ls_shift/su_mean 0.000
_refine_ls_structure_factor_coef Fsqd
_refine_ls_weighting_details 'calc w=1/[\s^2^(Fo^2^)+(0.0239P)^2^+0.0000P] where P=(Fo^2^+2Fc^2^)/3'
_refine_ls_weighting_scheme calc
_refine_ls_wR_factor_gt 0.0569
_refine_ls_wR_factor_ref 0.0585
_reflns_number_gt 9229
_reflns_number_total 10633
_reflns_threshold_expression >2sigma(I)
_cod_data_source_file om200431f_si_001.cif
_cod_data_source_block Greg1347
_cod_depositor_comments
;
The following automatic conversions were performed:

'_symmetry_cell_setting' value 'Triclinic' changed to 'triclinic'
according to /home/saulius/struct/CIF-dictionaries/cif_core.dic
dictionary named 'cif_core.dic' version 2.4.1 from
2010-06-29.

'_exptl_absorpt_correction_type' value 'Multi-Scan'
changed to 'multi-scan' according to
/home/saulius/struct/CIF-dictionaries/cif_core.dic dictionary named
'cif_core.dic' version 2.4.1 from 2010-06-29.

Automatic conversion script
Id: cif_fix_values 1715 2011-07-08 13:25:40Z adriana 
;
_cod_database_code 4064933

loop_
_symmetry_equiv_pos_as_xyz
'x, y, z'
'-x, -y, -z'

loop_
_atom_site_label
_atom_site_type_symbol
_atom_site_fract_x
_atom_site_fract_y
_atom_site_fract_z
_atom_site_U_iso_or_equiv
_atom_site_adp_type
_atom_site_occupancy
_atom_site_symmetry_multiplicity
_atom_site_calc_flag
_atom_site_refinement_flags
C1 C 0.6791(3) 0.3322(2) -0.0730(2) 0.0236(6) Uani 1 1 d .
C2 C 0.6553(3) 0.4349(2) -0.0427(2) 0.0310(7) Uani 1 1 d .
H2A H 0.6540 0.4676 0.0237 0.037 Uiso 1 1 calc R
H2B H 0.5771 0.4360 -0.0877 0.037 Uiso 1 1 calc R
C3 C 0.7898(4) 0.4718(2) -0.0546(3) 0.0405(8) Uani 1 1 d .
H3A H 0.8636 0.5118 0.0065 0.049 Uiso 1 1 calc R
H3B H 0.7844 0.5070 -0.0942 0.049 Uiso 1 1 calc R
C4 C 0.7909(3) 0.3615(2) -0.1086(2) 0.0286(7) Uani 1 1 d .
H4A H 0.7644 0.3347 -0.1787 0.034 Uiso 1 1 calc R
H4B H 0.8747 0.3483 -0.0835 0.034 Uiso 1 1 calc R
C5 C 0.7486(3) 0.1640(2) -0.04304(19) 0.0203(6) Uani 1 1 d .
H5A H 0.7187 0.1247 -0.0108 0.024 Uiso 1 1 calc R
C6 C 0.5214(3) -0.0035(3) -0.2148(3) 0.0450(9) Uani 1 1 d .
H6A H 0.4716 0.0436 -0.2193 0.067 Uiso 1 1 calc R
H6B H 0.4988 -0.0270 -0.1706 0.067 Uiso 1 1 calc R
H6C H 0.4980 -0.0608 -0.2780 0.067 Uiso 1 1 calc R
C7 C 0.7467(4) 0.1058(3) -0.2536(2) 0.0394(8) Uani 1 1 d .
H7A H 0.8425 0.1401 -0.2298 0.059 Uiso 1 1 calc R
H7B H 0.6964 0.1526 -0.2583 0.059 Uiso 1 1 calc R
H7C H 0.7241 0.0486 -0.3168 0.059 Uiso 1 1 calc R
C8 C 0.7944(3) -0.0315(2) -0.1629(2) 0.0342(7) Uani 1 1 d .
H8A H 0.7802 -0.0478 -0.1125 0.051 Uiso 1 1 calc R
H8B H 0.8899 -0.0025 -0.1482 0.051 Uiso 1 1 calc R
H8C H 0.7606 -0.0928 -0.2241 0.051 Uiso 1 1 calc R
C9 C 0.9787(4) 0.1522(3) 0.0945(3) 0.0420(8) Uani 1 1 d .
H9A H 0.9664 0.0832 0.0477 0.063 Uiso 1 1 calc R
H9B H 0.9218 0.1520 0.1340 0.063 Uiso 1 1 calc R
H9C H 1.0723 0.1826 0.1352 0.063 Uiso 1 1 calc R
C10 C 0.9588(3) 0.3572(2) 0.1220(2) 0.0383(8) Uani 1 1 d .
H10A H 0.9060 0.3566 0.1640 0.057 Uiso 1 1 calc R
H10B H 0.9307 0.3961 0.0898 0.057 Uiso 1 1 calc R
H10C H 1.0535 0.3877 0.1601 0.057 Uiso 1 1 calc R
C11 C 1.0467(3) 0.2271(3) -0.0397(3) 0.0423(9) Uani 1 1 d .
H11A H 1.0306 0.2711 -0.0687 0.063 Uiso 1 1 calc R
H11B H 1.0300 0.1589 -0.0899 0.063 Uiso 1 1 calc R
H11C H 1.1395 0.2520 0.0021 0.063 Uiso 1 1 calc R
C12 C 0.4153(3) 0.2898(2) 0.1786(2) 0.0345(7) Uani 1 1 d U
C13 C 0.4062(3) 0.1237(2) 0.0073(2) 0.0343(7) Uani 1 1 d U
C14 C 0.4026(3) 0.3154(2) 0.0077(2) 0.0266(6) Uani 1 1 d U
C15 C 0.6388(3) 0.4139(2) 0.1711(2) 0.0294(7) Uani 1 1 d U
C16 C 0.6536(3) 0.2231(2) 0.1618(2) 0.0309(6) Uani 1 1 d U
C17 C 0.9621(3) 0.1142(2) 0.4242(2) 0.0224(6) Uani 1 1 d .
C18 C 0.8259(3) 0.0655(2) 0.3474(2) 0.0273(6) Uani 1 1 d .
H18A H 0.7771 0.1136 0.3422 0.033 Uiso 1 1 calc R
H18B H 0.7687 0.0096 0.3505 0.033 Uiso 1 1 calc R
C19 C 0.9001(3) 0.0315(2) 0.2737(2) 0.0337(7) Uani 1 1 d .
H19A H 0.8634 -0.0403 0.2266 0.040 Uiso 1 1 calc R
H19B H 0.9094 0.0741 0.2416 0.040 Uiso 1 1 calc R
C20 C 1.0274(3) 0.0548(2) 0.3549(2) 0.0270(6) Uani 1 1 d .
H20A H 1.0430 -0.0050 0.3607 0.032 Uiso 1 1 calc R
H20B H 1.1087 0.0959 0.3545 0.032 Uiso 1 1 calc R
C21 C 1.1992(3) 0.28591(19) 0.56605(19) 0.0187(5) Uani 1 1 d .
H21A H 1.2129 0.3519 0.6217 0.022 Uiso 1 1 calc R
C22 C 1.1286(3) 0.3160(3) 0.3842(2) 0.0344(7) Uani 1 1 d .
H22A H 1.0675 0.3518 0.4101 0.052 Uiso 1 1 calc R
H22B H 1.0801 0.2451 0.3422 0.052 Uiso 1 1 calc R
H22C H 1.1652 0.3452 0.3478 0.052 Uiso 1 1 calc R
C23 C 1.3671(3) 0.4621(2) 0.5593(3) 0.0353(8) Uani 1 1 d .
H23A H 1.4435 0.4676 0.6092 0.053 Uiso 1 1 calc R
H23B H 1.3110 0.5009 0.5889 0.053 Uiso 1 1 calc R
H23C H 1.3990 0.4882 0.5194 0.053 Uiso 1 1 calc R
C24 C 1.3800(3) 0.2566(2) 0.4324(2) 0.0319(7) Uani 1 1 d .
H24A H 1.3322 0.1848 0.3968 0.048 Uiso 1 1 calc R
H24B H 1.4587 0.2680 0.4838 0.048 Uiso 1 1 calc R
H24C H 1.4079 0.2797 0.3893 0.048 Uiso 1 1 calc R
C25 C 1.3042(3) 0.0975(2) 0.5425(2) 0.0306(7) Uani 1 1 d .
H25A H 1.3333 0.1017 0.4907 0.046 Uiso 1 1 calc R
H25B H 1.2149 0.0500 0.5157 0.046 Uiso 1 1 calc R
H25C H 1.3667 0.0746 0.5772 0.046 Uiso 1 1 calc R
C26 C 1.2317(3) 0.2160(2) 0.7195(2) 0.0300(7) Uani 1 1 d .
H26A H 1.1412 0.1697 0.6895 0.045 Uiso 1 1 calc R
H26B H 1.2293 0.2827 0.7624 0.045 Uiso 1 1 calc R
H26C H 1.2890 0.1916 0.7561 0.045 Uiso 1 1 calc R
C27 C 1.4736(3) 0.3084(2) 0.6863(2) 0.0325(7) Uani 1 1 d .
H27C H 1.5243 0.2861 0.7283 0.049 Uiso 1 1 calc R
H27B H 1.4719 0.3770 0.7242 0.049 Uiso 1 1 calc R
H27A H 1.5161 0.3069 0.6384 0.049 Uiso 1 1 calc R
C28 C 0.7746(3) 0.4307(2) 0.6489(2) 0.0293(7) Uani 1 1 d .
C29 C 0.9794(3) 0.3615(2) 0.7220(2) 0.0267(6) Uani 1 1 d U
C30 C 1.0151(3) 0.4621(2) 0.6070(2) 0.0296(7) Uani 1 1 d U
C31 C 0.7686(3) 0.3181(2) 0.4585(2) 0.0275(6) Uani 1 1 d U
C32 C 0.7420(3) 0.2141(2) 0.5653(2) 0.0269(6) Uani 1 1 d U
O1 O 0.56803(19) 0.23891(14) -0.13194(14) 0.0232(4) Uani 1 1 d .
O2 O 0.3531(3) 0.30124(18) 0.22849(18) 0.0489(7) Uani 1 1 d .
O3 O 0.3422(3) 0.04237(18) -0.03576(19) 0.0564(8) Uani 1 1 d .
O4 O 0.3398(2) 0.34211(17) -0.03869(17) 0.0369(5) Uani 1 1 d .
O5 O 0.7037(3) 0.49462(17) 0.21673(17) 0.0444(6) Uani 1 1 d .
O6 O 0.7280(3) 0.1960(2) 0.19991(18) 0.0476(6) Uani 1 1 d .
O7 O 0.98434(19) 0.11901(13) 0.51886(13) 0.0220(4) Uani 1 1 d .
O8 O 0.7182(2) 0.48503(16) 0.68416(18) 0.0431(6) Uani 1 1 d .
O9 O 1.0320(2) 0.37467(18) 0.79739(16) 0.0408(6) Uani 1 1 d .
O10 O 1.0900(2) 0.53192(17) 0.6181(2) 0.0455(6) Uani 1 1 d .
O11 O 0.7007(2) 0.30536(17) 0.38766(17) 0.0398(6) Uani 1 1 d .
O12 O 0.6629(2) 0.14413(16) 0.54825(18) 0.0402(6) Uani 1 1 d .
P1 P 0.64534(7) 0.24691(5) -0.02626(5) 0.01935(15) Uani 1 1 d .
P2 P 1.02026(7) 0.23354(5) 0.52639(5) 0.01858(14) Uani 1 1 d .
Si1 Si 0.70361(8) 0.06077(6) -0.17036(6) 0.02540(17) Uani 1 1 d .
Si2 Si 0.93273(8) 0.22597(6) 0.03138(6) 0.02617(18) Uani 1 1 d .
Si3 Si 1.26761(8) 0.32765(6) 0.48415(6) 0.02326(17) Uani 1 1 d .
Si4 Si 1.29950(8) 0.22338(6) 0.62548(6) 0.02207(16) Uani 1 1 d .
W1 W 0.522643(11) 0.269211(8) 0.087981(8) 0.02217(4) Uani 1 1 d U
W2 W 0.879888(11) 0.340243(8) 0.589593(8) 0.02088(4) Uani 1 1 d U

loop_
_atom_site_aniso_label
_atom_site_aniso_U_11
_atom_site_aniso_U_22
_atom_site_aniso_U_33
_atom_site_aniso_U_23
_atom_site_aniso_U_13
_atom_site_aniso_U_12
C1 0.0232(14) 0.0273(14) 0.0261(15) 0.0160(13) 0.0105(13) 0.0084(12)
C2 0.0382(18) 0.0264(15) 0.0351(18) 0.0180(14) 0.0157(15) 0.0107(14)
C3 0.048(2) 0.0315(17) 0.049(2) 0.0221(16) 0.0236(18) 0.0060(16)
C4 0.0302(16) 0.0321(16) 0.0324(17) 0.0198(14) 0.0166(14) 0.0095(13)
C5 0.0186(13) 0.0210(13) 0.0212(14) 0.0100(11) 0.0061(11) 0.0053(11)
C6 0.0298(18) 0.0387(19) 0.042(2) 0.0055(16) -0.0018(16) 0.0024(15)
C7 0.051(2) 0.044(2) 0.0268(17) 0.0147(15) 0.0157(17) 0.0238(18)
C8 0.0424(19) 0.0319(16) 0.0300(17) 0.0128(14) 0.0126(15) 0.0174(15)
C9 0.0346(19) 0.047(2) 0.041(2) 0.0213(17) 0.0014(16) 0.0167(17)
C10 0.0280(17) 0.0322(17) 0.0378(19) 0.0079(15) 0.0022(15) 0.0002(14)
C11 0.0245(17) 0.050(2) 0.054(2) 0.0235(18) 0.0168(17) 0.0092(16)
C12 0.0399(19) 0.0327(16) 0.0313(17) 0.0131(14) 0.0191(15) 0.0058(15)
C13 0.0412(19) 0.0285(14) 0.0328(17) 0.0115(13) 0.0200(15) 0.0051(13)
C14 0.0228(14) 0.0247(14) 0.0313(16) 0.0113(13) 0.0117(13) 0.0051(12)
C15 0.0349(17) 0.0264(13) 0.0239(15) 0.0069(12) 0.0143(14) 0.0080(12)
C16 0.0391(18) 0.0337(16) 0.0263(16) 0.0159(14) 0.0165(14) 0.0130(14)
C17 0.0208(14) 0.0215(13) 0.0229(15) 0.0094(12) 0.0076(12) 0.0026(11)
C18 0.0230(15) 0.0260(14) 0.0279(16) 0.0116(13) 0.0044(13) 0.0024(12)
C19 0.0381(18) 0.0330(17) 0.0245(16) 0.0112(14) 0.0082(15) 0.0050(15)
C20 0.0259(15) 0.0232(14) 0.0258(15) 0.0069(12) 0.0083(13) 0.0038(12)
C21 0.0159(13) 0.0188(13) 0.0185(13) 0.0070(11) 0.0050(11) 0.0028(11)
C22 0.0335(17) 0.0455(19) 0.0379(19) 0.0304(16) 0.0144(15) 0.0115(15)
C23 0.0333(17) 0.0292(16) 0.052(2) 0.0229(16) 0.0218(17) 0.0080(14)
C24 0.0309(17) 0.0426(18) 0.0322(17) 0.0220(15) 0.0176(15) 0.0128(15)
C25 0.0311(17) 0.0295(16) 0.0324(17) 0.0153(14) 0.0094(14) 0.0107(14)
C26 0.0329(17) 0.0318(16) 0.0271(16) 0.0157(14) 0.0093(14) 0.0089(14)
C27 0.0272(16) 0.0394(17) 0.0292(17) 0.0186(15) 0.0033(14) 0.0059(14)
C28 0.0184(14) 0.0257(15) 0.0411(18) 0.0124(14) 0.0135(14) 0.0027(12)
C29 0.0237(15) 0.0296(15) 0.0308(14) 0.0139(13) 0.0144(12) 0.0099(13)
C30 0.0242(15) 0.0294(15) 0.0428(19) 0.0203(15) 0.0158(15) 0.0099(12)
C31 0.0289(16) 0.0270(15) 0.0322(15) 0.0158(14) 0.0143(13) 0.0100(13)
C32 0.0245(15) 0.0277(14) 0.0347(17) 0.0160(14) 0.0159(14) 0.0099(12)
O1 0.0225(10) 0.0262(10) 0.0234(10) 0.0131(9) 0.0078(9) 0.0078(8)
O2 0.0603(17) 0.0506(15) 0.0506(16) 0.0243(13) 0.0416(15) 0.0175(13)
O3 0.0634(18) 0.0317(13) 0.0528(17) 0.0074(12) 0.0221(15) -0.0112(13)
O4 0.0324(12) 0.0389(13) 0.0453(14) 0.0222(12) 0.0157(12) 0.0134(11)
O5 0.0491(15) 0.0286(12) 0.0361(13) 0.0024(11) 0.0122(12) -0.0014(11)
O6 0.0609(17) 0.0598(16) 0.0414(15) 0.0329(13) 0.0222(14) 0.0319(14)
O7 0.0229(10) 0.0212(9) 0.0228(10) 0.0115(8) 0.0083(9) 0.0039(8)
O8 0.0280(12) 0.0295(12) 0.0639(17) 0.0095(12) 0.0239(13) 0.0086(10)
O9 0.0384(13) 0.0541(15) 0.0296(13) 0.0176(12) 0.0139(12) 0.0133(12)
O10 0.0336(13) 0.0332(12) 0.0788(19) 0.0316(13) 0.0242(14) 0.0082(11)
O11 0.0437(14) 0.0432(13) 0.0357(14) 0.0217(11) 0.0102(12) 0.0148(12)
O12 0.0350(13) 0.0327(12) 0.0552(16) 0.0234(12) 0.0186(12) 0.0020(11)
P1 0.0191(3) 0.0204(3) 0.0192(4) 0.0093(3) 0.0077(3) 0.0050(3)
P2 0.0176(3) 0.0185(3) 0.0210(4) 0.0101(3) 0.0075(3) 0.0044(3)
Si1 0.0257(4) 0.0258(4) 0.0210(4) 0.0075(3) 0.0061(3) 0.0089(3)
Si2 0.0183(4) 0.0296(4) 0.0271(4) 0.0121(4) 0.0038(3) 0.0057(3)
Si3 0.0202(4) 0.0271(4) 0.0283(4) 0.0168(3) 0.0111(3) 0.0062(3)
Si4 0.0212(4) 0.0236(4) 0.0226(4) 0.0123(3) 0.0065(3) 0.0058(3)
W1 0.02425(7) 0.02182(7) 0.02161(7) 0.00946(5) 0.01189(5) 0.00493(5)
W2 0.01827(6) 0.02017(7) 0.02698(7) 0.01150(5) 0.01096(5) 0.00577(5)

loop_
_atom_type_symbol
_atom_type_description
_atom_type_scat_dispersion_real
_atom_type_scat_dispersion_imag
_atom_type_scat_source
C C 0.0033 0.0016 'International Tables Vol C Tables 4.2.6.8 and 6.1.1.4'
H H 0.0000 0.0000 'International Tables Vol C Tables 4.2.6.8 and 6.1.1.4'
O O 0.0106 0.0060 'International Tables Vol C Tables 4.2.6.8 and 6.1.1.4'
P P 0.1023 0.0942 'International Tables Vol C Tables 4.2.6.8 and 6.1.1.4'
Si Si 0.0817 0.0704 'International Tables Vol C Tables 4.2.6.8 and 6.1.1.4'
W W -0.8490 6.8722 'International Tables Vol C Tables 4.2.6.8 and 6.1.1.4'

loop_
_geom_angle_atom_site_label_1
_geom_angle_atom_site_label_2
_geom_angle_atom_site_label_3
_geom_angle
O1 C1 C4 122.3(2)
O1 C1 C2 121.4(2)
C4 C1 C2 91.7(2)
O1 C1 P1 61.05(12)
C4 C1 P1 133.4(2)
C2 C1 P1 128.1(2)
C1 C2 C3 87.7(2)
C1 C2 H2A 114.0
C3 C2 H2A 114.0
C1 C2 H2B 114.0
C3 C2 H2B 114.0
H2A C2 H2B 111.2
C2 C3 C4 89.9(2)
C2 C3 H3A 113.7
C4 C3 H3A 113.7
C2 C3 H3B 113.7
C4 C3 H3B 113.7
H3A C3 H3B 110.9
C1 C4 C3 87.4(2)
C1 C4 H4A 114.1
C3 C4 H4A 114.1
C1 C4 H4B 114.1
C3 C4 H4B 114.1
H4A C4 H4B 111.3
P1 C5 Si1 115.07(15)
P1 C5 Si2 115.19(14)
Si1 C5 Si2 118.45(14)
P1 C5 H5A 101.3
Si1 C5 H5A 101.3
Si2 C5 H5A 101.3
Si1 C6 H6A 109.5
Si1 C6 H6B 109.5
H6A C6 H6B 109.5
Si1 C6 H6C 109.5
H6A C6 H6C 109.5
H6B C6 H6C 109.5
Si1 C7 H7A 109.5
Si1 C7 H7B 109.5
H7A C7 H7B 109.5
Si1 C7 H7C 109.5
H7A C7 H7C 109.5
H7B C7 H7C 109.5
Si1 C8 H8A 109.5
Si1 C8 H8B 109.5
H8A C8 H8B 109.5
Si1 C8 H8C 109.5
H8A C8 H8C 109.5
H8B C8 H8C 109.5
Si2 C9 H9A 109.5
Si2 C9 H9B 109.5
H9A C9 H9B 109.5
Si2 C9 H9C 109.5
H9A C9 H9C 109.5
H9B C9 H9C 109.5
Si2 C10 H10A 109.5
Si2 C10 H10B 109.5
H10A C10 H10B 109.5
Si2 C10 H10C 109.5
H10A C10 H10C 109.5
H10B C10 H10C 109.5
Si2 C11 H11A 109.5
Si2 C11 H11B 109.5
H11A C11 H11B 109.5
Si2 C11 H11C 109.5
H11A C11 H11C 109.5
H11B C11 H11C 109.5
O2 C12 W1 178.9(3)
O3 C13 W1 178.4(3)
O4 C14 W1 177.0(2)
O5 C15 W1 179.3(3)
O6 C16 W1 177.4(3)
O7 C17 C20 121.9(2)
O7 C17 C18 122.5(2)
C20 C17 C18 91.4(2)
O7 C17 P2 61.16(13)
C20 C17 P2 133.3(2)
C18 C17 P2 128.2(2)
C17 C18 C19 87.3(2)
C17 C18 H18A 114.1
C19 C18 H18A 114.1
C17 C18 H18B 114.1
C19 C18 H18B 114.1
H18A C18 H18B 111.3
C20 C19 C18 89.6(2)
C20 C19 H19A 113.7
C18 C19 H19A 113.7
C20 C19 H19B 113.7
C18 C19 H19B 113.7
H19A C19 H19B 111.0
C17 C20 C19 87.4(2)
C17 C20 H20A 114.1
C19 C20 H20A 114.1
C17 C20 H20B 114.1
C19 C20 H20B 114.1
H20A C20 H20B 111.3
P2 C21 Si4 115.11(13)
P2 C21 Si3 115.57(14)
Si4 C21 Si3 117.65(13)
P2 C21 H21A 101.5
Si4 C21 H21A 101.5
Si3 C21 H21A 101.5
Si3 C22 H22A 109.5
Si3 C22 H22B 109.5
H22A C22 H22B 109.5
Si3 C22 H22C 109.5
H22A C22 H22C 109.5
H22B C22 H22C 109.5
Si3 C23 H23A 109.5
Si3 C23 H23B 109.5
H23A C23 H23B 109.5
Si3 C23 H23C 109.5
H23A C23 H23C 109.5
H23B C23 H23C 109.5
Si3 C24 H24A 109.5
Si3 C24 H24B 109.5
H24A C24 H24B 109.5
Si3 C24 H24C 109.5
H24A C24 H24C 109.5
H24B C24 H24C 109.5
Si4 C25 H25A 109.5
Si4 C25 H25B 109.5
H25A C25 H25B 109.5
Si4 C25 H25C 109.5
H25A C25 H25C 109.5
H25B C25 H25C 109.5
Si4 C26 H26A 109.5
Si4 C26 H26B 109.5
H26A C26 H26B 109.5
Si4 C26 H26C 109.5
H26A C26 H26C 109.5
H26B C26 H26C 109.5
Si4 C27 H27C 109.5
Si4 C27 H27B 109.5
H27C C27 H27B 109.5
Si4 C27 H27A 109.5
H27C C27 H27A 109.5
H27B C27 H27A 109.5
O8 C28 W2 177.7(2)
O9 C29 W2 177.7(2)
O10 C30 W2 178.6(3)
O11 C31 W2 175.9(3)
O12 C32 W2 177.0(3)
C1 O1 P1 68.42(14)
C17 O7 P2 68.52(13)
O1 P1 C1 50.53(11)
O1 P1 C5 108.88(11)
C1 P1 C5 112.71(13)
O1 P1 W1 118.11(7)
C1 P1 W1 123.76(10)
C5 P1 W1 121.28(9)
O7 P2 C17 50.32(11)
O7 P2 C21 109.35(11)
C17 P2 C21 112.71(13)
O7 P2 W2 116.74(7)
C17 P2 W2 125.71(10)
C21 P2 W2 120.11(9)
C7 Si1 C6 109.62(18)
C7 Si1 C8 110.37(15)
C6 Si1 C8 107.94(16)
C7 Si1 C5 114.07(14)
C6 Si1 C5 108.40(14)
C8 Si1 C5 106.22(14)
C9 Si2 C11 107.76(16)
C9 Si2 C10 108.56(17)
C11 Si2 C10 108.95(16)
C9 Si2 C5 106.63(14)
C11 Si2 C5 114.29(15)
C10 Si2 C5 110.46(14)
C24 Si3 C23 107.77(15)
C24 Si3 C22 108.41(15)
C23 Si3 C22 109.48(16)
C24 Si3 C21 113.86(13)
C23 Si3 C21 106.46(13)
C22 Si3 C21 110.75(13)
C25 Si4 C26 110.46(14)
C25 Si4 C27 108.57(15)
C26 Si4 C27 107.53(14)
C25 Si4 C21 114.73(13)
C26 Si4 C21 108.43(13)
C27 Si4 C21 106.84(13)
C12 W1 C14 92.35(13)
C12 W1 C15 89.44(12)
C14 W1 C15 89.31(12)
C12 W1 C16 92.47(13)
C14 W1 C16 175.12(11)
C15 W1 C16 89.98(13)
C12 W1 C13 89.58(12)
C14 W1 C13 91.62(13)
C15 W1 C13 178.68(12)
C16 W1 C13 89.18(14)
C12 W1 P1 177.24(10)
C14 W1 P1 84.89(8)
C15 W1 P1 90.56(8)
C16 W1 P1 90.29(8)
C13 W1 P1 90.46(8)
C28 W2 C30 88.86(11)
C28 W2 C29 88.58(12)
C30 W2 C29 91.02(12)
C28 W2 C31 88.69(12)
C30 W2 C31 91.38(12)
C29 W2 C31 176.32(11)
C28 W2 C32 92.58(11)
C30 W2 C32 177.33(12)
C29 W2 C32 91.26(12)
C31 W2 C32 86.41(12)
C28 W2 P2 176.44(10)
C30 W2 P2 89.94(8)
C29 W2 P2 88.09(8)
C31 W2 P2 94.69(8)
C32 W2 P2 88.76(8)

loop_
_geom_bond_atom_site_label_1
_geom_bond_atom_site_label_2
_geom_bond_distance
C1 O1 1.477(3)
C1 C4 1.522(4)
C1 C2 1.524(4)
C1 P1 1.779(3)
C2 C3 1.543(4)
C2 H2A 0.9900
C2 H2B 0.9900
C3 C4 1.551(4)
C3 H3A 0.9900
C3 H3B 0.9900
C4 H4A 0.9900
C4 H4B 0.9900
C5 P1 1.796(3)
C5 Si1 1.905(3)
C5 Si2 1.909(3)
C5 H5A 1.0000
C6 Si1 1.862(3)
C6 H6A 0.9800
C6 H6B 0.9800
C6 H6C 0.9800
C7 Si1 1.854(3)
C7 H7A 0.9800
C7 H7B 0.9800
C7 H7C 0.9800
C8 Si1 1.867(3)
C8 H8A 0.9800
C8 H8B 0.9800
C8 H8C 0.9800
C9 Si2 1.858(3)
C9 H9A 0.9800
C9 H9B 0.9800
C9 H9C 0.9800
C10 Si2 1.865(3)
C10 H10A 0.9800
C10 H10B 0.9800
C10 H10C 0.9800
C11 Si2 1.863(3)
C11 H11A 0.9800
C11 H11B 0.9800
C11 H11C 0.9800
C12 O2 1.139(3)
C12 W1 2.023(3)
C13 O3 1.138(4)
C13 W1 2.045(3)
C14 O4 1.141(4)
C14 W1 2.037(3)
C15 O5 1.136(4)
C15 W1 2.038(3)
C16 O6 1.135(4)
C16 W1 2.042(3)
C17 O7 1.469(3)
C17 C20 1.521(4)
C17 C18 1.521(4)
C17 P2 1.776(3)
C18 C19 1.546(4)
C18 H18A 0.9900
C18 H18B 0.9900
C19 C20 1.544(4)
C19 H19A 0.9900
C19 H19B 0.9900
C20 H20A 0.9900
C20 H20B 0.9900
C21 P2 1.807(3)
C21 Si4 1.904(3)
C21 Si3 1.918(3)
C21 H21A 1.0000
C22 Si3 1.867(3)
C22 H22A 0.9800
C22 H22B 0.9800
C22 H22C 0.9800
C23 Si3 1.867(3)
C23 H23A 0.9800
C23 H23B 0.9800
C23 H23C 0.9800
C24 Si3 1.866(3)
C24 H24A 0.9800
C24 H24B 0.9800
C24 H24C 0.9800
C25 Si4 1.859(3)
C25 H25A 0.9800
C25 H25B 0.9800
C25 H25C 0.9800
C26 Si4 1.865(3)
C26 H26A 0.9800
C26 H26B 0.9800
C26 H26C 0.9800
C27 Si4 1.866(3)
C27 H27C 0.9800
C27 H27B 0.9800
C27 H27A 0.9800
C28 O8 1.146(3)
C28 W2 2.009(3)
C29 O9 1.143(4)
C29 W2 2.038(3)
C30 O10 1.143(3)
C30 W2 2.034(3)
C31 O11 1.134(4)
C31 W2 2.052(3)
C32 O12 1.135(3)
C32 W2 2.056(3)
O1 P1 1.674(2)
O7 P2 1.6714(19)
P1 W1 2.4526(7)
P2 W2 2.4743(7)

loop_
_geom_torsion_atom_site_label_1
_geom_torsion_atom_site_label_2
_geom_torsion_atom_site_label_3
_geom_torsion_atom_site_label_4
_geom_torsion
O1 C1 C2 C3 -143.8(3)
C4 C1 C2 C3 -13.7(3)
P1 C1 C2 C3 140.2(3)
C1 C2 C3 C4 13.4(2)
O1 C1 C4 C3 143.1(3)
C2 C1 C4 C3 13.6(3)
P1 C1 C4 C3 -137.9(3)
C2 C3 C4 C1 -13.4(2)
O7 C17 C18 C19 -145.7(3)
C20 C17 C18 C19 -15.7(2)
P2 C17 C18 C19 137.5(2)
C17 C18 C19 C20 15.5(2)
O7 C17 C20 C19 146.1(2)
C18 C17 C20 C19 15.8(2)
P2 C17 C20 C19 -135.1(3)
C18 C19 C20 C17 -15.5(2)
C4 C1 O1 P1 125.4(3)
C2 C1 O1 P1 -119.2(3)
C20 C17 O7 P2 125.4(3)
C18 C17 O7 P2 -119.1(3)
C1 O1 P1 C5 -104.30(16)
C1 O1 P1 W1 112.11(13)
C4 C1 P1 O1 -108.5(3)
C2 C1 P1 O1 108.8(3)
O1 C1 P1 C5 96.30(15)
C4 C1 P1 C5 -12.2(3)
C2 C1 P1 C5 -154.9(3)
O1 C1 P1 W1 -100.58(12)
C4 C1 P1 W1 150.9(2)
C2 C1 P1 W1 8.3(3)
Si1 C5 P1 O1 -19.62(17)
Si2 C5 P1 O1 123.62(14)
Si1 C5 P1 C1 -73.80(18)
Si2 C5 P1 C1 69.44(19)
Si1 C5 P1 W1 122.60(12)
Si2 C5 P1 W1 -94.15(14)
C17 O7 P2 C21 -103.91(16)
C17 O7 P2 W2 115.54(13)
C20 C17 P2 O7 -108.0(3)
C18 C17 P2 O7 110.3(3)
O7 C17 P2 C21 96.86(15)
C20 C17 P2 C21 -11.2(3)
C18 C17 P2 C21 -152.9(2)
O7 C17 P2 W2 -97.10(14)
C20 C17 P2 W2 154.9(2)
C18 C17 P2 W2 13.2(3)
Si4 C21 P2 O7 -18.40(17)
Si3 C21 P2 O7 124.01(14)
Si4 C21 P2 C17 -72.49(18)
Si3 C21 P2 C17 69.92(18)
Si4 C21 P2 W2 120.60(11)
Si3 C21 P2 W2 -96.99(13)
P1 C5 Si1 C7 72.12(19)
Si2 C5 Si1 C7 -69.9(2)
P1 C5 Si1 C6 -50.3(2)
Si2 C5 Si1 C6 167.71(17)
P1 C5 Si1 C8 -166.08(15)
Si2 C5 Si1 C8 51.93(19)
P1 C5 Si2 C9 127.80(17)
Si1 C5 Si2 C9 -90.25(19)
P1 C5 Si2 C11 -113.25(18)
Si1 C5 Si2 C11 28.7(2)
P1 C5 Si2 C10 10.0(2)
Si1 C5 Si2 C10 151.97(16)
P2 C21 Si3 C24 -116.83(17)
Si4 C21 Si3 C24 24.6(2)
P2 C21 Si3 C23 124.57(16)
Si4 C21 Si3 C23 -94.01(18)
P2 C21 Si3 C22 5.6(2)
Si4 C21 Si3 C22 147.06(16)
P2 C21 Si4 C25 73.58(18)
Si3 C21 Si4 C25 -68.01(19)
P2 C21 Si4 C26 -50.41(18)
Si3 C21 Si4 C26 167.99(15)
P2 C21 Si4 C27 -166.05(15)
Si3 C21 Si4 C27 52.36(18)
O2 C12 W1 C14 24(15)
O2 C12 W1 C15 113(15)
O2 C12 W1 C16 -157(15)
O2 C12 W1 C13 -68(15)
O2 C12 W1 P1 23(17)
O4 C14 W1 C12 159(5)
O4 C14 W1 C15 70(5)
O4 C14 W1 C16 -12(6)
O4 C14 W1 C13 -111(5)
O4 C14 W1 P1 -21(5)
O5 C15 W1 C12 -151(30)
O5 C15 W1 C14 -58(30)
O5 C15 W1 C16 117(30)
O5 C15 W1 C13 167(100)
O5 C15 W1 P1 26(30)
O6 C16 W1 C12 164(6)
O6 C16 W1 C14 -25(7)
O6 C16 W1 C15 -106(6)
O6 C16 W1 C13 75(6)
O6 C16 W1 P1 -16(6)
O3 C13 W1 C12 -57(11)
O3 C13 W1 C14 -149(11)
O3 C13 W1 C15 -15(15)
O3 C13 W1 C16 35(11)
O3 C13 W1 P1 126(11)
O1 P1 W1 C12 -18.3(19)
C1 P1 W1 C12 41.1(19)
C5 P1 W1 C12 -157.2(19)
O1 P1 W1 C14 -18.90(11)
C1 P1 W1 C14 40.44(15)
C5 P1 W1 C14 -157.82(13)
O1 P1 W1 C15 -108.15(12)
C1 P1 W1 C15 -48.81(15)
C5 P1 W1 C15 112.92(14)
O1 P1 W1 C16 161.86(12)
C1 P1 W1 C16 -138.79(15)
C5 P1 W1 C16 22.94(14)
O1 P1 W1 C13 72.68(13)
C1 P1 W1 C13 132.02(16)
C5 P1 W1 C13 -66.24(15)
O8 C28 W2 C30 -21(7)
O8 C28 W2 C29 70(7)
O8 C28 W2 C31 -113(7)
O8 C28 W2 C32 161(7)
O8 C28 W2 P2 49(8)
O10 C30 W2 C28 16(13)
O10 C30 W2 C29 -72(13)
O10 C30 W2 C31 105(13)
O10 C30 W2 C32 139(12)
O10 C30 W2 P2 -160(13)
O9 C29 W2 C28 15(7)
O9 C29 W2 C30 104(7)
O9 C29 W2 C31 -27(8)
O9 C29 W2 C32 -77(7)
O9 C29 W2 P2 -166(7)
O11 C31 W2 C28 -42(4)
O11 C31 W2 C30 -131(4)
O11 C31 W2 C29 0(5)
O11 C31 W2 C32 50(4)
O11 C31 W2 P2 139(4)
O12 C32 W2 C28 87(5)
O12 C32 W2 C30 -36(6)
O12 C32 W2 C29 175(5)
O12 C32 W2 C31 -2(5)
O12 C32 W2 P2 -96(5)
O7 P2 W2 C28 95.5(13)
C17 P2 W2 C28 154.3(13)
C21 P2 W2 C28 -40.6(13)
O7 P2 W2 C30 165.85(13)
C17 P2 W2 C30 -135.37(15)
C21 P2 W2 C30 29.72(14)
O7 P2 W2 C29 74.83(12)
C17 P2 W2 C29 133.61(14)
C21 P2 W2 C29 -61.30(13)
O7 P2 W2 C31 -102.77(12)
C17 P2 W2 C31 -43.99(14)
C21 P2 W2 C31 121.10(13)
O7 P2 W2 C32 -16.48(12)
C17 P2 W2 C32 42.30(14)
C21 P2 W2 C32 -152.61(14)
